data_7243183
loop_
_publ_author_name
'Breton, Logan S.'
'Smith, Mark D.'
'zur Loye, Hans-Conrad'

_publ_section_title
;
 Trends in rare earth thiophosphate syntheses: Rb3Ln(PS4)2 (Ln = La, Ce,
 Pr), Rb3&#x2212;xNaxLn(PS4)2 (Ln = Ce, Pr; x = 0.50, 0.55), and RbEuPS4
 obtained by molten flux crystal growth
;
_journal_issue 30
_journal_name_full CrystEngComm
_journal_page_first 5241
_journal_page_last 5248
_journal_paper_doi 10.1039/D1CE00703C
_journal_volume 23
_journal_year 2021
_chemical_formula_moiety 'Na0.55 P2 Pr Rb2.45 S8'
_chemical_formula_sum 'Na0.55 P2 Pr Rb2.45 S8'
_chemical_formula_weight 681.32
_chemical_name_systematic 'Rubidium Sodium Praseodymium Thiophosphate'
_chemical_properties_physical Air-sensitive,Moisture-sensitive
_space_group_crystal_system monoclinic
_space_group_IT_number 14
_space_group_name_Hall '-P 2ybc'
_space_group_name_H-M_alt 'P 1 21/c 1'
_atom_sites_solution_primary dual
_atom_sites_solution_secondary difmap
_audit_creation_method SHELXL-2018/3
_audit_update_record
;
2021-05-19 deposited with the CCDC.	2021-07-05 downloaded from the CCDC.
;
_cell_angle_alpha 90
_cell_angle_beta 91.8396(13)
_cell_angle_gamma 90
_cell_formula_units_Z 4
_cell_length_a 9.0570(3)
_cell_length_b 17.3059(6)
_cell_length_c 9.4252(3)
_cell_measurement_reflns_used 9872
_cell_measurement_temperature 100(2)
_cell_measurement_theta_max 29.978
_cell_measurement_theta_min 2.354
_cell_volume 1476.54(8)
_computing_cell_refinement 'SAINT+ Ver. 8.40B (Bruker, 2019)'
_computing_data_collection 'Bruker APEX3 v2019.11-0 (Bruker, 2019)'
_computing_data_reduction 'SAINT+ Ver. 8.40B (Bruker, 2019)'
_computing_molecular_graphics 'OLEX2 (Dolomanov et al., 2009)'
_computing_publication_material 'OLEX2 (Dolomanov et al., 2009)'
_computing_structure_refinement 'SHELXL-2018/3 (Sheldrick, 2018)'
_computing_structure_solution 'XT (Sheldrick, 2015)'
_diffrn_ambient_temperature 100(2)
_diffrn_detector_area_resol_mean 7.39
_diffrn_measured_fraction_theta_full 1.000
_diffrn_measured_fraction_theta_max 1.000
_diffrn_measurement_device_type 'Bruker D8 QUEST'
_diffrn_measurement_method '\w and \f scans'
_diffrn_radiation_type MoK\a
_diffrn_radiation_wavelength 0.71073
_diffrn_reflns_av_R_equivalents 0.0462
_diffrn_reflns_av_unetI/netI 0.0242
_diffrn_reflns_Laue_measured_fraction_full 1.000
_diffrn_reflns_Laue_measured_fraction_max 1.000
_diffrn_reflns_limit_h_max 12
_diffrn_reflns_limit_h_min -12
_diffrn_reflns_limit_k_max 24
_diffrn_reflns_limit_k_min -24
_diffrn_reflns_limit_l_max 13
_diffrn_reflns_limit_l_min -13
_diffrn_reflns_number 47150
_diffrn_reflns_point_group_measured_fraction_full 1.000
_diffrn_reflns_point_group_measured_fraction_max 1.000
_diffrn_reflns_theta_full 25.242
_diffrn_reflns_theta_max 30.001
_diffrn_reflns_theta_min 2.250
_diffrn_source 'microfocus sealed X-ray tube'
_exptl_absorpt_coefficient_mu 12.644
_exptl_absorpt_correction_T_max 0.2650
_exptl_absorpt_correction_T_min 0.2240
_exptl_absorpt_correction_type multi-scan
_exptl_absorpt_process_details
; 
 SADABS 2016/2: Krause, L., Herbst-Irmer, R., Sheldrick G.M. & Stalke D., 
 J. Appl. Cryst. 48 (2015) 3-10 
;
_exptl_crystal_colour colorless
_exptl_crystal_density_diffrn 3.065
_exptl_crystal_description irregular
_exptl_crystal_F_000 1255
_exptl_crystal_preparation Luminescent
_exptl_crystal_size_max 0.040
_exptl_crystal_size_mid 0.020
_exptl_crystal_size_min 0.020
_refine_diff_density_max 0.871
_refine_diff_density_min -1.225
_refine_diff_density_rms 0.152
_refine_ls_extinction_method none
_refine_ls_goodness_of_fit_ref 1.093
_refine_ls_hydrogen_treatment undef
_refine_ls_matrix_type full
_refine_ls_number_parameters 143
_refine_ls_number_reflns 4311
_refine_ls_number_restraints 0
_refine_ls_restrained_S_all 1.093
_refine_ls_R_factor_all 0.0422
_refine_ls_R_factor_gt 0.0297
_refine_ls_shift/su_max 0.001
_refine_ls_shift/su_mean 0.000
_refine_ls_structure_factor_coef Fsqd
_refine_ls_weighting_details 'w=1/[\s^2^(Fo^2^)+(0.0059P)^2^+5.4089P] where P=(Fo^2^+2Fc^2^)/3'
_refine_ls_weighting_scheme calc
_refine_ls_wR_factor_gt 0.0471
_refine_ls_wR_factor_ref 0.0503
_reflns_Friedel_coverage 0.000
_reflns_number_gt 3540
_reflns_number_total 4311
_reflns_threshold_expression 'I > 2\s(I)'
_cod_data_source_file d1ce00703c2.cif
_cod_data_source_block lb198b_pr2
_cod_depositor_comments 'Adding full bibliography for 7243182--7243187.cif.'
_cod_original_sg_symbol_H-M 'P 21/c'
_cod_database_code 7243183
_shelx_shelxl_version_number 2018/3
_shelx_space_group_comment
; 
The symmetry employed for this shelxl refinement is uniquely defined 
by the following loop, which should always be used as a source of 
symmetry information in preference to the above space-group names. 
They are only intended as comments. 
;
_shelx_estimated_absorpt_t_min 0.632
_shelx_estimated_absorpt_t_max 0.786

loop_
_space_group_symop_operation_xyz
'x, y, z'
'-x, y+1/2, -z+1/2'
'-x, -y, -z'
'x, -y-1/2, z-1/2'

loop_
_atom_site_label
_atom_site_type_symbol
_atom_site_fract_x
_atom_site_fract_y
_atom_site_fract_z
_atom_site_U_iso_or_equiv
_atom_site_adp_type
_atom_site_occupancy
_atom_site_site_symmetry_order
_atom_site_calc_flag
_atom_site_refinement_flags_posn
_atom_site_refinement_flags_adp
_atom_site_refinement_flags_occupancy
_atom_site_disorder_assembly
_atom_site_disorder_group
Pr1 Pr 0.22538(2) 0.48734(2) 0.47001(2) 0.01949(5) Uani 1 1 d . . . . .
Rb1A Rb 0.1103(2) 0.20193(3) 0.3670(3) 0.0285(4) Uani 0.936(9) 1 d . . P . .
Rb1B Rb 0.0798(12) 0.2047(5) 0.322(2) 0.018(2) Uiso 0.064(9) 1 d . . P . .
Rb2 Rb 0.72960(7) 0.47367(3) 0.98421(7) 0.0222(2) Uani 0.449(2) 1 d . . P . .
Na2 Na 0.72960(7) 0.47367(3) 0.98421(7) 0.0222(2) Uani 0.551(2) 1 d . . P . .
Rb3A Rb 0.5972(12) 0.2086(4) 0.8492(15) 0.0399(12) Uani 0.62(4) 1 d . . P . .
Rb3B Rb 0.6139(9) 0.2132(5) 0.8750(10) 0.0259(10) Uani 0.38(4) 1 d . . P . .
S1 S 0.20514(13) 0.38756(7) 0.21687(13) 0.0386(3) Uani 1 1 d . . . . .
S2 S -0.04052(11) 0.37563(5) 0.46217(11) 0.0254(2) Uani 1 1 d . . . . .
S3 S -0.05952(14) 0.51586(6) 0.24849(11) 0.0354(3) Uani 1 1 d . . . . .
S4 S -0.13756(14) 0.33241(7) 0.12281(13) 0.0424(3) Uani 1 1 d . . . . .
S5 S 0.33834(12) 0.34618(5) 0.59172(12) 0.0287(2) Uani 1 1 d . . . . .
S6 S 0.46539(11) 0.52127(5) 0.68025(10) 0.02150(18) Uani 1 1 d . . . . .
S7 S 0.69244(12) 0.37456(6) 0.68066(13) 0.0329(3) Uani 1 1 d . . . . .
S8 S 0.44050(12) 0.38079(7) 0.92786(12) 0.0350(3) Uani 1 1 d . . . . .
P1 P -0.01379(13) 0.39994(6) 0.25095(12) 0.0286(2) Uani 1 1 d . . . . .
P2 P 0.48108(12) 0.40471(6) 0.72444(11) 0.0236(2) Uani 1 1 d . . . . .

loop_
_atom_site_aniso_label
_atom_site_aniso_U_11
_atom_site_aniso_U_22
_atom_site_aniso_U_33
_atom_site_aniso_U_23
_atom_site_aniso_U_13
_atom_site_aniso_U_12
Pr1 0.02563(10) 0.01150(8) 0.02218(10) -0.00144(8) 0.01381(8) -0.00187(8)
Rb1A 0.0324(5) 0.0187(2) 0.0355(8) -0.0006(2) 0.0199(5) 0.0021(2)
Rb2 0.0237(3) 0.0192(3) 0.0235(4) 0.0010(2) -0.0008(2) -0.0015(2)
Na2 0.0237(3) 0.0192(3) 0.0235(4) 0.0010(2) -0.0008(2) -0.0015(2)
Rb3A 0.0554(19) 0.0162(7) 0.050(3) 0.0103(12) 0.0365(17) 0.0085(11)
Rb3B 0.029(2) 0.0197(12) 0.0306(19) 0.0051(10) 0.0182(13) 0.0055(7)
S1 0.0356(6) 0.0373(6) 0.0446(7) -0.0229(5) 0.0293(5) -0.0176(5)
S2 0.0285(5) 0.0175(4) 0.0315(5) -0.0019(4) 0.0190(4) -0.0003(4)
S3 0.0615(7) 0.0170(4) 0.0291(5) -0.0052(4) 0.0238(5) -0.0124(5)
S4 0.0450(7) 0.0377(6) 0.0462(7) -0.0271(5) 0.0297(6) -0.0243(5)
S5 0.0382(6) 0.0133(4) 0.0360(6) 0.0000(4) 0.0216(5) -0.0004(4)
S6 0.0315(5) 0.0141(4) 0.0193(4) 0.0003(3) 0.0069(4) 0.0031(3)
S7 0.0319(5) 0.0183(4) 0.0504(7) 0.0116(4) 0.0290(5) 0.0075(4)
S8 0.0331(6) 0.0413(6) 0.0318(6) 0.0210(5) 0.0206(5) 0.0180(5)
P1 0.0348(6) 0.0207(5) 0.0317(6) -0.0106(4) 0.0232(5) -0.0114(4)
P2 0.0285(5) 0.0163(4) 0.0272(5) 0.0061(4) 0.0171(4) 0.0064(4)

loop_
_atom_type_symbol
_atom_type_description
_atom_type_scat_dispersion_real
_atom_type_scat_dispersion_imag
_atom_type_scat_source
P P 0.1023 0.0942 'International Tables Vol C Tables 4.2.6.8 and 6.1.1.4'
S S 0.1246 0.1234 'International Tables Vol C Tables 4.2.6.8 and 6.1.1.4'
Rb Rb -0.9393 2.9676 'International Tables Vol C Tables 4.2.6.8 and 6.1.1.4'
Pr Pr -0.2180 2.8214 'International Tables Vol C Tables 4.2.6.8 and 6.1.1.4'
Na Na 0.0362 0.0249 'International Tables Vol C Tables 4.2.6.8 and 6.1.1.4'

loop_
_geom_angle_atom_site_label_1
_geom_angle_atom_site_label_2
_geom_angle_atom_site_label_3
_geom_angle
_geom_angle_site_symmetry_1
_geom_angle_site_symmetry_3
_geom_angle_publ_flag
S5 Pr1 S7 143.65(3) . 3_666 ?
S5 Pr1 S1 80.63(4) . . ?
S7 Pr1 S1 95.57(3) 3_666 . ?
S5 Pr1 S6 69.89(3) . . ?
S7 Pr1 S6 88.26(3) 3_666 . ?
S1 Pr1 S6 133.26(3) . . ?
S5 Pr1 S2 141.74(3) . 3_566 ?
S7 Pr1 S2 66.62(3) 3_666 3_566 ?
S1 Pr1 S2 128.21(4) . 3_566 ?
S6 Pr1 S2 95.98(3) . 3_566 ?
S5 Pr1 S2 75.21(3) . . ?
S7 Pr1 S2 135.98(3) 3_666 . ?
S1 Pr1 S2 65.51(3) . . ?
S6 Pr1 S2 134.22(3) . . ?
S2 Pr1 S2 93.45(2) 3_566 . ?
S5 Pr1 S3 79.55(3) . 3_566 ?
S7 Pr1 S3 125.21(3) 3_666 3_566 ?
S1 Pr1 S3 131.71(3) . 3_566 ?
S6 Pr1 S3 78.18(3) . 3_566 ?
S2 Pr1 S3 62.54(3) 3_566 3_566 ?
S2 Pr1 S3 66.99(3) . 3_566 ?
S5 Pr1 S6 80.25(3) . 3_666 ?
S7 Pr1 S6 64.90(3) 3_666 3_666 ?
S1 Pr1 S6 69.20(3) . 3_666 ?
S6 Pr1 S6 70.64(3) . 3_666 ?
S2 Pr1 S6 129.82(2) 3_566 3_666 ?
S2 Pr1 S6 131.08(2) . 3_666 ?
S3 Pr1 S6 147.15(3) 3_566 3_666 ?
S5 Pr1 S3 129.81(3) . . ?
S7 Pr1 S3 76.94(3) 3_666 . ?
S1 Pr1 S3 63.18(3) . . ?
S6 Pr1 S3 159.64(2) . . ?
S2 Pr1 S3 65.44(3) 3_566 . ?
S2 Pr1 S3 59.04(3) . . ?
S3 Pr1 S3 98.85(3) 3_566 . ?
S6 Pr1 S3 113.98(3) 3_666 . ?
S5 Pr1 P1 94.48(3) . . ?
S7 Pr1 P1 104.19(3) 3_666 . ?
S1 Pr1 P1 37.30(3) . . ?
S6 Pr1 P1 164.23(3) . . ?
S2 Pr1 P1 97.83(3) 3_566 . ?
S2 Pr1 P1 37.30(3) . . ?
S3 Pr1 P1 101.59(3) 3_566 . ?
S6 Pr1 P1 105.59(2) 3_666 . ?
S3 Pr1 P1 36.08(3) . . ?
S5 Pr1 Rb2 118.66(2) . 3_666 ?
S7 Pr1 Rb2 49.96(3) 3_666 3_666 ?
S1 Pr1 Rb2 45.72(3) . 3_666 ?
S6 Pr1 Rb2 122.50(2) . 3_666 ?
S2 Pr1 Rb2 99.09(2) 3_566 3_666 ?
S2 Pr1 Rb2 99.83(2) . 3_666 ?
S3 Pr1 Rb2 155.18(3) 3_566 3_666 ?
S6 Pr1 Rb2 57.29(2) 3_666 3_666 ?
S3 Pr1 Rb2 56.83(2) . 3_666 ?
P1 Pr1 Rb2 62.54(2) . 3_666 ?
S5 Pr1 Rb3B 120.83(13) . 2_656 ?
S7 Pr1 Rb3B 48.80(13) 3_666 2_656 ?
S1 Pr1 Rb3B 143.14(13) . 2_656 ?
S6 Pr1 Rb3B 51.14(13) . 2_656 ?
S2 Pr1 Rb3B 53.51(11) 3_566 2_656 ?
S2 Pr1 Rb3B 144.39(11) . 2_656 ?
S3 Pr1 Rb3B 84.02(12) 3_566 2_656 ?
S6 Pr1 Rb3B 84.43(11) 3_666 2_656 ?
S3 Pr1 Rb3B 108.67(13) . 2_656 ?
P1 Pr1 Rb3B 144.61(13) . 2_656 ?
Rb2 Pr1 Rb3B 98.50(13) 3_666 2_656 ?
S8 Rb1A S4 114.24(7) 4_565 4_566 ?
S8 Rb1A S3 76.27(3) 4_565 2_545 ?
S4 Rb1A S3 88.63(3) 4_566 2_545 ?
S8 Rb1A S2 133.67(8) 4_565 . ?
S4 Rb1A S2 71.96(3) 4_566 . ?
S3 Rb1A S2 148.82(7) 2_545 . ?
S8 Rb1A S5 58.38(3) 4_565 4_565 ?
S4 Rb1A S5 155.67(3) 4_566 4_565 ?
S3 Rb1A S5 67.28(3) 2_545 4_565 ?
S2 Rb1A S5 131.07(4) . 4_565 ?
S8 Rb1A S1 102.97(4) 4_565 . ?
S4 Rb1A S1 127.02(3) 4_566 . ?
S3 Rb1A S1 137.74(7) 2_545 . ?
S2 Rb1A S1 55.05(2) . . ?
S5 Rb1A S1 76.49(3) 4_565 . ?
S8 Rb1A S1 59.37(5) 4_565 4_566 ?
S4 Rb1A S1 55.75(4) 4_566 4_566 ?
S3 Rb1A S1 85.14(4) 2_545 4_566 ?
S2 Rb1A S1 102.45(6) . 4_566 ?
S5 Rb1A S1 115.93(6) 4_565 4_566 ?
S1 Rb1A S1 131.65(8) . 4_566 ?
S8 Rb1A P1 134.18(4) 4_565 . ?
S4 Rb1A P1 99.65(3) 4_566 . ?
S3 Rb1A P1 136.77(9) 2_545 . ?
S2 Rb1A P1 32.84(3) . . ?
S5 Rb1A P1 100.41(5) 4_565 . ?
S1 Rb1A P1 31.86(3) . . ?
S1 Rb1A P1 134.14(5) 4_566 . ?
S8 Rb1A S5 73.84(6) 4_565 . ?
S4 Rb1A S5 94.50(6) 4_566 . ?
S3 Rb1A S5 148.45(8) 2_545 . ?
S2 Rb1A S5 59.83(3) . . ?
S5 Rb1A S5 104.27(4) 4_565 . ?
S1 Rb1A S5 60.56(3) . . ?
S1 Rb1A S5 71.13(6) 4_566 . ?
P1 Rb1A S5 73.62(3) . . ?
S8 Rb1A S4 147.73(4) 4_565 . ?
S4 Rb1A S4 98.01(5) 4_566 . ?
S3 Rb1A S4 106.78(8) 2_545 . ?
S2 Rb1A S4 54.46(4) . . ?
S5 Rb1A S4 92.45(6) 4_565 . ?
S1 Rb1A S4 52.66(4) . . ?
S1 Rb1A S4 151.61(3) 4_566 . ?
P1 Rb1A S4 30.25(3) . . ?
S5 Rb1A S4 103.86(3) . . ?
S8 Rb1A Rb2 44.08(3) 4_565 2_646 ?
S4 Rb1A Rb2 80.57(3) 4_566 2_646 ?
S3 Rb1A Rb2 45.59(3) 2_545 2_646 ?
S2 Rb1A Rb2 145.98(7) . 2_646 ?
S5 Rb1A Rb2 79.97(3) 4_565 2_646 ?
S1 Rb1A Rb2 146.77(5) . 2_646 ?
S1 Rb1A Rb2 44.15(3) 4_566 2_646 ?
P1 Rb1A Rb2 177.58(8) . 2_646 ?
S5 Rb1A Rb2 103.97(7) . 2_646 ?
S4 Rb1A Rb2 152.17(6) . 2_646 ?
S8 Rb1A Rb1B 94.06(11) 4_565 4_566 ?
S4 Rb1A Rb1B 48.64(14) 4_566 4_566 ?
S3 Rb1A Rb1B 127.96(11) 2_545 4_566 ?
S2 Rb1A Rb1B 54.02(15) . 4_566 ?
S5 Rb1A Rb1B 146.81(11) 4_565 4_566 ?
S1 Rb1A Rb1B 94.30(11) . 4_566 ?
S1 Rb1A Rb1B 48.59(12) 4_566 4_566 ?
P1 Rb1A Rb1B 85.69(13) . 4_566 ?
S5 Rb1A Rb1B 45.87(11) . 4_566 ?
S4 Rb1A Rb1B 107.29(13) . 4_566 ?
Rb2 Rb1A Rb1B 92.70(11) 2_646 4_566 ?
S3 Rb1B S5 69.49(19) 2_545 4_565 ?
S3 Rb1B S2 154.8(3) 2_545 . ?
S5 Rb1B S2 135.3(3) 4_565 . ?
S3 Rb1B S4 119.2(5) 2_545 . ?
S5 Rb1B S4 102.2(5) 4_565 . ?
S2 Rb1B S4 58.51(19) . . ?
S3 Rb1B S1 147.2(4) 2_545 . ?
S5 Rb1B S1 79.3(2) 4_565 . ?
S2 Rb1B S1 56.07(14) . . ?
S4 Rb1B S1 57.1(2) . . ?
S3 Rb1B P1 152.2(6) 2_545 . ?
S5 Rb1B P1 107.1(4) 4_565 . ?
S2 Rb1B P1 34.26(10) . . ?
S4 Rb1B P1 33.08(14) . . ?
S1 Rb1B P1 33.42(11) . . ?
S3 Rb1B S4 87.4(3) 2_545 4_566 ?
S5 Rb1B S4 151.8(4) 4_565 4_566 ?
S2 Rb1B S4 70.1(2) . 4_566 ?
S4 Rb1B S4 103.1(2) . 4_566 ?
S1 Rb1B S4 125.4(3) . 4_566 ?
P1 Rb1B S4 100.8(2) . 4_566 ?
S3 Rb1B S8 72.8(2) 2_545 4_565 ?
S5 Rb1B S8 56.01(16) 4_565 4_565 ?
S2 Rb1B S8 122.1(4) . 4_565 ?
S4 Rb1B S8 151.9(3) . 4_565 ?
S1 Rb1B S8 98.4(2) . 4_565 ?
P1 Rb1B S8 129.6(3) . 4_565 ?
S4 Rb1B S8 102.7(5) 4_566 4_565 ?
S3 Rb1B S2 56.7(2) 2_545 4_565 ?
S5 Rb1B S2 60.8(3) 4_565 4_565 ?
S2 Rb1B S2 125.0(5) . 4_565 ?
S4 Rb1B S2 66.9(3) . 4_565 ?
S1 Rb1B S2 99.4(4) . 4_565 ?
P1 Rb1B S2 96.9(5) . 4_565 ?
S4 Rb1B S2 119.7(3) 4_566 4_565 ?
S8 Rb1B S2 108.7(2) 4_565 4_565 ?
S3 Rb1B S7 63.33(19) 2_545 4_465 ?
S5 Rb1B S7 108.6(4) 4_565 4_465 ?
S2 Rb1B S7 98.0(3) . 4_465 ?
S4 Rb1B S7 63.7(3) . 4_465 ?
S1 Rb1B S7 120.5(5) . 4_465 ?
P1 Rb1B S7 93.6(4) . 4_465 ?
S4 Rb1B S7 72.49(16) 4_566 4_465 ?
S8 Rb1B S7 136.0(3) 4_565 4_465 ?
S2 Rb1B S7 49.1(2) 4_565 4_465 ?
S3 Rb1B Rb3B 106.6(3) 2_545 4_465 ?
S5 Rb1B Rb3B 146.1(6) 4_565 4_465 ?
S2 Rb1B Rb3B 51.24(17) . 4_465 ?
S4 Rb1B Rb3B 48.76(19) . 4_465 ?
S1 Rb1B Rb3B 93.4(3) . 4_465 ?
P1 Rb1B Rb3B 60.0(2) . 4_465 ?
S4 Rb1B Rb3B 54.83(17) 4_566 4_465 ?
S8 Rb1B Rb3B 157.2(5) 4_565 4_465 ?
S2 Rb1B Rb3B 88.3(3) 4_565 4_465 ?
S7 Rb1B Rb3B 47.32(17) 4_465 4_465 ?
S3 Rb1B Rb1A 99.3(4) 2_545 4_565 ?
S5 Rb1B Rb1A 54.9(3) 4_565 4_565 ?
S2 Rb1B Rb1A 94.9(3) . 4_565 ?
S4 Rb1B Rb1A 47.3(2) . 4_565 ?
S1 Rb1B Rb1A 52.5(2) . 4_565 ?
P1 Rb1B Rb1A 60.6(3) . 4_565 ?
S4 Rb1B Rb1A 149.0(4) 4_566 4_565 ?
S8 Rb1B Rb1A 108.2(2) 4_565 4_565 ?
S2 Rb1B Rb1A 47.1(2) 4_565 4_565 ?
S7 Rb1B Rb1A 83.5(3) 4_465 4_565 ?
Rb3B Rb1B Rb1A 94.4(3) 4_465 4_565 ?
S4 Rb2 S8 138.16(4) 1_656 3_667 ?
S4 Rb2 S8 88.68(3) 1_656 . ?
S8 Rb2 S8 92.46(4) 3_667 . ?
S4 Rb2 S1 143.84(4) 1_656 3_666 ?
S8 Rb2 S1 68.96(3) 3_667 3_666 ?
S8 Rb2 S1 117.95(4) . 3_666 ?
S4 Rb2 S3 67.89(3) 1_656 1_656 ?
S8 Rb2 S3 83.93(4) 3_667 1_656 ?
S8 Rb2 S3 137.42(3) . 1_656 ?
S1 Rb2 S3 100.27(3) 3_666 1_656 ?
S4 Rb2 S7 89.00(3) 1_656 . ?
S8 Rb2 S7 127.75(4) 3_667 . ?
S8 Rb2 S7 61.75(3) . . ?
S1 Rb2 S7 83.75(3) 3_666 . ?
S3 Rb2 S7 146.18(3) 1_656 . ?
S4 Rb2 P2 105.52(3) 1_656 . ?
S8 Rb2 P2 98.73(3) 3_667 . ?
S8 Rb2 P2 34.88(3) . . ?
S1 Rb2 P2 88.14(3) 3_666 . ?
S3 Rb2 P2 171.58(3) 1_656 . ?
S7 Rb2 P2 34.68(2) . . ?
S4 Rb2 P1 33.70(3) 1_656 1_656 ?
S8 Rb2 P1 114.77(3) 3_667 1_656 ?
S8 Rb2 P1 117.25(3) . 1_656 ?
S1 Rb2 P1 124.38(3) 3_666 1_656 ?
S3 Rb2 P1 34.46(3) 1_656 1_656 ?
S7 Rb2 P1 117.42(3) . 1_656 ?
P2 Rb2 P1 139.22(3) . 1_656 ?
S4 Rb2 S6 80.90(3) 1_656 3_667 ?
S8 Rb2 S6 59.35(3) 3_667 3_667 ?
S8 Rb2 S6 74.53(3) . 3_667 ?
S1 Rb2 S6 127.52(3) 3_666 3_667 ?
S3 Rb2 S6 67.21(3) 1_656 3_667 ?
S7 Rb2 S6 135.33(3) . 3_667 ?
P2 Rb2 S6 107.20(3) . 3_667 ?
P1 Rb2 S6 74.02(2) 1_656 3_667 ?
S4 Rb2 S6 138.14(3) 1_656 . ?
S8 Rb2 S6 73.42(3) 3_667 . ?
S8 Rb2 S6 58.06(3) . . ?
S1 Rb2 S6 59.91(3) 3_666 . ?
S3 Rb2 S6 153.95(3) 1_656 . ?
S7 Rb2 S6 54.34(2) . . ?
P2 Rb2 S6 32.80(2) . . ?
P1 Rb2 S6 171.41(3) 1_656 . ?
S6 Rb2 S6 109.79(2) 3_667 . ?
S4 Rb2 S3 88.75(3) 1_656 3_666 ?
S8 Rb2 S3 122.02(3) 3_667 3_666 ?
S8 Rb2 S3 127.29(3) . 3_666 ?
S1 Rb2 S3 56.04(3) 3_666 3_666 ?
S3 Rb2 S3 88.70(3) 1_656 3_666 ?
S7 Rb2 S3 65.57(3) . 3_666 ?
P2 Rb2 S3 96.54(3) . 3_666 ?
P1 Rb2 S3 85.26(3) 1_656 3_666 ?
S6 Rb2 S3 155.86(3) 3_667 3_666 ?
S6 Rb2 S3 92.47(3) . 3_666 ?
S4 Rb2 P2 108.86(3) 1_656 3_667 ?
S8 Rb2 P2 29.52(2) 3_667 3_667 ?
S8 Rb2 P2 88.37(3) . 3_667 ?
S1 Rb2 P2 96.65(3) 3_666 3_667 ?
S3 Rb2 P2 68.16(3) 1_656 3_667 ?
S7 Rb2 P2 145.24(3) . 3_667 ?
P2 Rb2 P2 110.59(3) . 3_667 ?
P1 Rb2 P2 91.06(3) 1_656 3_667 ?
S6 Rb2 P2 30.872(19) 3_667 3_667 ?
S6 Rb2 P2 95.85(3) . 3_667 ?
S3 Rb2 P2 141.30(3) 3_666 3_667 ?
S6 Rb3A S4 82.10(19) 2_646 4_666 ?
S6 Rb3A S8 144.0(3) 2_646 . ?
S4 Rb3A S8 129.85(17) 4_666 . ?
S6 Rb3A S7 146.5(4) 2_646 . ?
S4 Rb3A S7 71.53(12) 4_666 . ?
S8 Rb3A S7 58.36(10) . . ?
S6 Rb3A S5 70.62(12) 2_646 4_566 ?
S4 Rb3A S5 151.7(2) 4_666 4_566 ?
S8 Rb3A S5 78.42(13) . 4_566 ?
S7 Rb3A S5 136.59(18) . 4_566 ?
S6 Rb3A S7 73.12(14) 2_646 4_566 ?
S4 Rb3A S7 108.6(3) 4_666 4_566 ?
S8 Rb3A S7 104.9(3) . 4_566 ?
S7 Rb3A S7 134.4(5) . 4_566 ?
S5 Rb3A S7 56.88(15) 4_566 4_566 ?
S6 Rb3A S2 77.66(13) 2_646 4_666 ?
S4 Rb3A S2 56.83(12) 4_666 4_666 ?
S8 Rb3A S2 130.8(5) . 4_666 ?
S7 Rb3A S2 103.3(2) . 4_666 ?
S5 Rb3A S2 108.3(3) 4_566 4_666 ?
S7 Rb3A S2 52.87(19) 4_566 4_666 ?
S6 Rb3A P2 145.2(5) 2_646 . ?
S4 Rb3A P2 101.14(18) 4_666 . ?
S8 Rb3A P2 32.28(6) . . ?
S7 Rb3A P2 32.80(6) . . ?
S5 Rb3A P2 105.51(14) 4_566 . ?
S7 Rb3A P2 135.2(4) 4_566 . ?
S2 Rb3A P2 133.2(3) 4_666 . ?
S6 Rb3A Pr1 41.34(9) 2_646 2_646 ?
S4 Rb3A Pr1 78.71(11) 4_666 2_646 ?
S8 Rb3A Pr1 144.8(4) . 2_646 ?
S7 Rb3A Pr1 143.8(2) . 2_646 ?
S5 Rb3A Pr1 75.88(13) 4_566 2_646 ?
S7 Rb3A Pr1 40.24(8) 4_566 2_646 ?
S2 Rb3A Pr1 41.49(8) 4_666 2_646 ?
P2 Rb3A Pr1 173.5(5) . 2_646 ?
S6 Rb3A Rb1B 118.2(2) 2_646 4_666 ?
S4 Rb3A Rb1B 48.3(2) 4_666 4_666 ?
S8 Rb3A Rb1B 97.4(3) . 4_666 ?
S7 Rb3A Rb1B 56.5(2) . 4_666 ?
S5 Rb3A Rb1B 141.7(5) 4_566 4_666 ?
S7 Rb3A Rb1B 88.6(4) 4_566 4_666 ?
S2 Rb3A Rb1B 46.93(19) 4_666 4_666 ?
P2 Rb3A Rb1B 86.85(19) . 4_666 ?
Pr1 Rb3A Rb1B 88.3(2) 2_646 4_666 ?
S6 Rb3A Rb3B 102.4(4) 2_646 4_565 ?
S4 Rb3A Rb3B 53.5(2) 4_666 4_565 ?
S8 Rb3A Rb3B 88.93(15) . 4_565 ?
S7 Rb3A Rb3B 45.08(16) . 4_565 ?
S5 Rb3A Rb3B 139.0(4) 4_566 4_565 ?
S7 Rb3A Rb3B 162.1(2) 4_566 4_565 ?
S2 Rb3A Rb3B 109.4(2) 4_666 4_565 ?
P2 Rb3A Rb3B 56.85(13) . 4_565 ?
Pr1 Rb3A Rb3B 126.2(2) 2_646 4_565 ?
Rb1B Rb3A Rb3B 78.1(3) 4_666 4_565 ?
S6 Rb3A Rb1A 99.7(3) 2_646 4_566 ?
S4 Rb3A Rb1A 142.3(4) 4_666 4_566 ?
S8 Rb3A Rb1A 45.62(10) . 4_566 ?
S7 Rb3A Rb1A 89.48(16) . 4_566 ?
S5 Rb3A Rb1A 53.69(10) 4_566 4_566 ?
S7 Rb3A Rb1A 107.91(15) 4_566 4_566 ?
S2 Rb3A Rb1A 160.7(3) 4_666 4_566 ?
P2 Rb3A Rb1A 56.93(11) . 4_566 ?
Pr1 Rb3A Rb1A 126.67(13) 2_646 4_566 ?
Rb1B Rb3A Rb1A 141.79(19) 4_666 4_566 ?
Rb3B Rb3A Rb1A 89.9(2) 4_565 4_566 ?
S7 Rb3B S8 110.9(3) 4_566 . ?
S7 Rb3B S4 111.8(2) 4_566 4_666 ?
S8 Rb3B S4 128.8(3) . 4_666 ?
S7 Rb3B S7 142.7(3) 4_566 . ?
S8 Rb3B S7 58.60(15) . . ?
S4 Rb3B S7 70.35(17) 4_666 . ?
S7 Rb3B S5 59.04(15) 4_566 4_566 ?
S8 Rb3B S5 79.45(18) . 4_566 ?
S4 Rb3B S5 148.5(3) 4_666 4_566 ?
S7 Rb3B S5 136.8(3) . 4_566 ?
S7 Rb3B S6 74.15(19) 4_566 2_646 ?
S8 Rb3B S6 139.9(3) . 2_646 ?
S4 Rb3B S6 79.1(2) 4_666 2_646 ?
S7 Rb3B S6 138.9(3) . 2_646 ?
S5 Rb3B S6 69.42(17) 4_566 2_646 ?
S7 Rb3B S2 55.86(14) 4_566 4_666 ?
S8 Rb3B S2 138.9(3) . 4_666 ?
S4 Rb3B S2 57.79(13) 4_666 4_666 ?
S7 Rb3B S2 106.2(2) . 4_666 ?
S5 Rb3B S2 112.6(2) 4_566 4_666 ?
S6 Rb3B S2 78.21(18) 2_646 4_666 ?
S7 Rb3B P2 141.6(3) 4_566 . ?
S8 Rb3B P2 31.93(8) . . ?
S4 Rb3B P2 98.6(2) 4_666 . ?
S7 Rb3B P2 32.35(8) . . ?
S5 Rb3B P2 104.9(2) 4_566 . ?
S6 Rb3B P2 136.7(3) 2_646 . ?
S2 Rb3B P2 137.0(3) 4_666 . ?
S7 Rb3B S4 66.93(18) 4_566 1_656 ?
S8 Rb3B S4 73.09(19) . 1_656 ?
S4 Rb3B S4 99.3(2) 4_666 1_656 ?
S7 Rb3B S4 75.93(19) . 1_656 ?
S5 Rb3B S4 103.0(2) 4_566 1_656 ?
S6 Rb3B S4 137.3(3) 2_646 1_656 ?
S2 Rb3B S4 66.01(15) 4_666 1_656 ?
P2 Rb3B S4 86.0(2) . 1_656 ?
S7 Rb3B Pr1 41.02(10) 4_566 2_646 ?
S8 Rb3B Pr1 150.7(3) . 2_646 ?
S4 Rb3B Pr1 78.92(16) 4_666 2_646 ?
S7 Rb3B Pr1 145.9(2) . 2_646 ?
S5 Rb3B Pr1 77.06(17) 4_566 2_646 ?
S6 Rb3B Pr1 42.04(10) 2_646 2_646 ?
S2 Rb3B Pr1 42.39(10) 4_666 2_646 ?
P2 Rb3B Pr1 177.3(3) . 2_646 ?
S4 Rb3B Pr1 95.46(19) 1_656 2_646 ?
S7 Rb3B Rb1B 93.7(3) 4_566 4_666 ?
S8 Rb3B Rb1B 100.9(2) . 4_666 ?
S4 Rb3B Rb1B 49.8(2) 4_666 4_666 ?
S7 Rb3B Rb1B 58.1(2) . 4_666 ?
S5 Rb3B Rb1B 149.7(4) 4_566 4_666 ?
S6 Rb3B Rb1B 118.8(2) 2_646 4_666 ?
S2 Rb3B Rb1B 48.74(17) 4_666 4_666 ?
P2 Rb3B Rb1B 88.3(2) . 4_666 ?
S4 Rb3B Rb1B 50.0(3) 1_656 4_666 ?
Pr1 Rb3B Rb1B 90.9(2) 2_646 4_666 ?
S7 Rb3B Rb3A 46.72(14) 4_566 4_566 ?
S8 Rb3B Rb3A 65.0(3) . 4_566 ?
S4 Rb3B Rb3A 140.7(3) 4_666 4_566 ?
S7 Rb3B Rb3A 106.8(2) . 4_566 ?
S5 Rb3B Rb3A 58.1(2) 4_566 4_566 ?
S6 Rb3B Rb3A 114.3(2) 2_646 4_566 ?
S2 Rb3B Rb3A 87.69(18) 4_666 4_566 ?
P2 Rb3B Rb3A 94.9(3) . 4_566 ?
S4 Rb3B Rb3A 44.95(9) 1_656 4_566 ?
Pr1 Rb3B Rb3A 87.73(15) 2_646 4_566 ?
Rb1B Rb3B Rb3A 94.2(3) 4_666 4_566 ?
P1 S1 Pr1 81.13(4) . . ?
P1 S1 Rb2 102.67(6) . 3_666 ?
Pr1 S1 Rb2 91.87(3) . 3_666 ?
P1 S1 Rb1B 74.00(17) . . ?
Pr1 S1 Rb1B 108.1(3) . . ?
Rb2 S1 Rb1B 158.7(3) 3_666 . ?
P1 S1 Rb1A 77.70(5) . . ?
Pr1 S1 Rb1A 102.27(5) . . ?
Rb2 S1 Rb1A 165.69(6) 3_666 . ?
Rb1B S1 Rb1A 7.8(3) . . ?
P1 S1 Rb1A 89.16(6) . 4_565 ?
Pr1 S1 Rb1A 165.66(5) . 4_565 ?
Rb2 S1 Rb1A 79.93(3) 3_666 4_565 ?
Rb1B S1 Rb1A 78.9(3) . 4_565 ?
Rb1A S1 Rb1A 85.77(4) . 4_565 ?
P1 S2 Pr1 97.42(5) . 3_566 ?
P1 S2 Pr1 77.24(4) . . ?
Pr1 S2 Pr1 86.55(2) 3_566 . ?
P1 S2 Rb1B 75.9(3) . . ?
Pr1 S2 Rb1B 162.7(3) 3_566 . ?
Pr1 S2 Rb1B 106.98(15) . . ?
P1 S2 Rb1A 82.31(5) . . ?
Pr1 S2 Rb1A 169.29(5) 3_566 . ?
Pr1 S2 Rb1A 103.76(4) . . ?
Rb1B S2 Rb1A 8.3(3) . . ?
P1 S2 Rb3B 89.71(16) . 4_465 ?
Pr1 S2 Rb3B 84.10(15) 3_566 4_465 ?
Pr1 S2 Rb3B 162.83(17) . 4_465 ?
Rb1B S2 Rb3B 80.0(2) . 4_465 ?
Rb1A S2 Rb3B 85.19(15) . 4_465 ?
P1 S2 Rb3A 86.2(2) . 4_465 ?
Pr1 S2 Rb3A 82.92(11) 3_566 4_465 ?
Pr1 S2 Rb3A 159.0(2) . 4_465 ?
Rb1B S2 Rb3A 80.8(2) . 4_465 ?
Rb1A S2 Rb3A 86.38(12) . 4_465 ?
Rb3B S2 Rb3A 3.9(2) 4_465 4_465 ?
P1 S2 Rb1B 154.34(14) . 4_566 ?
Pr1 S2 Rb1B 104.26(17) 3_566 4_566 ?
Pr1 S2 Rb1B 90.38(18) . 4_566 ?
Rb1B S2 Rb1B 86.7(2) . 4_566 ?
Rb1A S2 Rb1B 78.91(15) . 4_566 ?
Rb3B S2 Rb1B 105.9(2) 4_465 4_566 ?
Rb3A S2 Rb1B 109.8(3) 4_465 4_566 ?
P1 S3 Pr1 94.38(4) . 3_566 ?
P1 S3 Rb2 84.26(5) . 1_454 ?
Pr1 S3 Rb2 111.88(4) 3_566 1_454 ?
P1 S3 Pr1 72.12(5) . . ?
Pr1 S3 Pr1 81.15(3) 3_566 . ?
Rb2 S3 Pr1 154.08(4) 1_454 . ?
P1 S3 Rb1B 166.0(2) . 2 ?
Pr1 S3 Rb1B 99.4(2) 3_566 2 ?
Rb2 S3 Rb1B 92.3(3) 1_454 2 ?
Pr1 S3 Rb1B 108.0(3) . 2 ?
P1 S3 Rb1A 161.67(6) . 2 ?
Pr1 S3 Rb1A 103.04(3) 3_566 2 ?
Rb2 S3 Rb1A 84.00(6) 1_454 2 ?
Pr1 S3 Rb1A 115.82(6) . 2 ?
Rb1B S3 Rb1A 8.3(3) 2 2 ?
P1 S3 Rb2 83.67(4) . 3_666 ?
Pr1 S3 Rb2 156.49(4) 3_566 3_666 ?
Rb2 S3 Rb2 91.30(3) 1_454 3_666 ?
Pr1 S3 Rb2 75.94(3) . 3_666 ?
Rb1B S3 Rb2 82.88(17) 2 3_666 ?
Rb1A S3 Rb2 82.57(2) 2 3_666 ?
P1 S4 Rb2 89.77(6) . 1_454 ?
P1 S4 Rb3A 98.0(2) . 4_465 ?
Rb2 S4 Rb3A 99.5(2) 1_454 4_465 ?
P1 S4 Rb1A 99.23(6) . 4_565 ?
Rb2 S4 Rb1A 95.64(5) 1_454 4_565 ?
Rb3A S4 Rb1A 157.06(10) 4_465 4_565 ?
P1 S4 Rb3B 94.81(16) . 4_465 ?
Rb2 S4 Rb3B 103.10(17) 1_454 4_465 ?
Rb3A S4 Rb3B 4.8(3) 4_465 4_465 ?
Rb1A S4 Rb3B 156.59(16) 4_565 4_465 ?
P1 S4 Rb1B 75.4(2) . . ?
Rb2 S4 Rb1B 164.88(18) 1_454 . ?
Rb3A S4 Rb1B 85.7(3) 4_465 . ?
Rb1A S4 Rb1B 84.08(18) 4_565 . ?
Rb3B S4 Rb1B 81.4(2) 4_465 . ?
P1 S4 Rb1B 105.8(3) . 4_565 ?
Rb2 S4 Rb1B 91.41(19) 1_454 4_565 ?
Rb3A S4 Rb1B 153.8(2) 4_465 4_565 ?
Rb1A S4 Rb1B 7.8(2) 4_565 4_565 ?
Rb3B S4 Rb1B 154.9(2) 4_465 4_565 ?
Rb1B S4 Rb1B 89.87(18) . 4_565 ?
P1 S4 Rb3B 176.96(15) . 1_454 ?
Rb2 S4 Rb3B 87.34(14) 1_454 1_454 ?
Rb3A S4 Rb3B 81.6(2) 4_465 1_454 ?
Rb1A S4 Rb3B 82.01(14) 4_565 1_454 ?
Rb3B S4 Rb3B 84.94(15) 4_465 1_454 ?
Rb1B S4 Rb3B 107.5(2) . 1_454 ?
Rb1B S4 Rb3B 75.2(3) 4_565 1_454 ?
P1 S4 Rb1A 71.32(6) . . ?
Rb2 S4 Rb1A 161.04(4) 1_454 . ?
Rb3A S4 Rb1A 84.9(3) 4_465 . ?
Rb1A S4 Rb1A 86.35(4) 4_565 . ?
Rb3B S4 Rb1A 80.50(16) 4_465 . ?
Rb1B S4 Rb1A 4.3(2) . . ?
Rb1B S4 Rb1A 92.5(2) 4_565 . ?
Rb3B S4 Rb1A 111.59(14) 1_454 . ?
P2 S5 Pr1 91.90(4) . . ?
P2 S5 Rb1B 100.0(3) . 4_566 ?
Pr1 S5 Rb1B 103.54(17) . 4_566 ?
P2 S5 Rb3B 93.14(15) . 4_565 ?
Pr1 S5 Rb3B 105.85(17) . 4_565 ?
Rb1B S5 Rb3B 147.2(2) 4_566 4_565 ?
P2 S5 Rb3A 96.4(2) . 4_565 ?
Pr1 S5 Rb3A 102.1(2) . 4_565 ?
Rb1B S5 Rb3A 148.9(2) 4_566 4_565 ?
Rb3B S5 Rb3A 4.9(2) 4_565 4_565 ?
P2 S5 Rb1A 92.36(6) . 4_566 ?
Pr1 S5 Rb1A 106.85(4) . 4_566 ?
Rb1B S5 Rb1A 8.2(3) 4_566 4_566 ?
Rb3B S5 Rb1A 146.61(17) 4_565 4_566 ?
Rb3A S5 Rb1A 149.41(16) 4_565 4_566 ?
P2 S5 Rb1A 169.07(6) . . ?
Pr1 S5 Rb1A 98.89(5) . . ?
Rb1B S5 Rb1A 79.2(3) 4_566 . ?
Rb3B S5 Rb1A 82.27(14) 4_565 . ?
Rb3A S5 Rb1A 79.68(18) 4_565 . ?
Rb1A S5 Rb1A 86.21(4) 4_566 . ?
P2 S6 Pr1 89.17(5) . . ?
P2 S6 Pr1 89.32(4) . 3_666 ?
Pr1 S6 Pr1 109.36(3) . 3_666 ?
P2 S6 Rb3A 170.89(13) . 2_656 ?
Pr1 S6 Rb3A 91.0(3) . 2_656 ?
Pr1 S6 Rb3A 99.19(10) 3_666 2_656 ?
P2 S6 Rb3B 171.35(14) . 2_656 ?
Pr1 S6 Rb3B 86.83(15) . 2_656 ?
Pr1 S6 Rb3B 99.24(14) 3_666 2_656 ?
Rb3A S6 Rb3B 4.5(3) 2_656 2_656 ?
P2 S6 Rb2 83.19(4) . 3_667 ?
Pr1 S6 Rb2 102.63(3) . 3_667 ?
Pr1 S6 Rb2 147.01(3) 3_666 3_667 ?
Rb3A S6 Rb2 87.88(16) 2_656 3_667 ?
Rb3B S6 Rb2 90.20(15) 2_656 3_667 ?
P2 S6 Rb2 66.08(4) . . ?
Pr1 S6 Rb2 154.61(3) . . ?
Pr1 S6 Rb2 77.37(2) 3_666 . ?
Rb3A S6 Rb2 112.5(3) 2_656 . ?
Rb3B S6 Rb2 116.86(16) 2_656 . ?
Rb2 S6 Rb2 70.21(2) 3_667 . ?
P2 S7 Pr1 98.40(4) . 3_666 ?
P2 S7 Rb3B 96.68(15) . 4_565 ?
Pr1 S7 Rb3B 90.18(16) 3_666 4_565 ?
P2 S7 Rb2 76.41(5) . . ?
Pr1 S7 Rb2 88.61(3) 3_666 . ?
Rb3B S7 Rb2 172.73(15) 4_565 . ?
P2 S7 Rb3A 82.40(13) . . ?
Pr1 S7 Rb3A 178.3(2) 3_666 . ?
Rb3B S7 Rb3A 88.2(3) 4_565 . ?
Rb2 S7 Rb3A 93.1(3) . . ?
P2 S7 Rb3B 83.57(14) . . ?
Pr1 S7 Rb3B 176.22(17) 3_666 . ?
Rb3B S7 Rb3B 92.80(10) 4_565 . ?
Rb2 S7 Rb3B 88.72(17) . . ?
Rb3A S7 Rb3B 4.9(3) . . ?
P2 S7 Rb3A 94.54(16) . 4_565 ?
Pr1 S7 Rb3A 87.81(15) 3_666 4_565 ?
Rb3B S7 Rb3A 3.5(2) 4_565 4_565 ?
Rb2 S7 Rb3A 169.7(2) . 4_565 ?
Rb3A S7 Rb3A 90.60(16) . 4_565 ?
Rb3B S7 Rb3A 95.3(2) . 4_565 ?
P2 S7 Rb1B 148.0(2) . 4_666 ?
Pr1 S7 Rb1B 102.29(13) 3_666 4_666 ?
Rb3B S7 Rb1B 107.3(3) 4_565 4_666 ?
Rb2 S7 Rb1B 79.9(3) . 4_666 ?
Rb3A S7 Rb1B 77.6(2) . 4_666 ?
Rb3B S7 Rb1B 74.59(19) . 4_666 ?
Rb3A S7 Rb1B 110.3(3) 4_565 4_666 ?
P2 S8 Rb2 101.36(5) . 3_667 ?
P2 S8 Rb2 82.95(5) . . ?
Rb2 S8 Rb2 87.54(4) 3_667 . ?
P2 S8 Rb3B 86.29(17) . . ?
Rb2 S8 Rb3B 172.29(16) 3_667 . ?
Rb2 S8 Rb3B 94.42(15) . . ?
P2 S8 Rb1A 96.58(7) . 4_566 ?
Rb2 S8 Rb1A 86.79(3) 3_667 4_566 ?
Rb2 S8 Rb1A 174.10(4) . 4_566 ?
Rb3B S8 Rb1A 91.41(16) . 4_566 ?
P2 S8 Rb3A 83.20(19) . . ?
Rb2 S8 Rb3A 173.42(11) 3_667 . ?
Rb2 S8 Rb3A 97.8(2) . . ?
Rb3B S8 Rb3A 4.9(3) . . ?
Rb1A S8 Rb3A 88.0(2) 4_566 . ?
P2 S8 Rb1B 90.7(3) . 4_566 ?
Rb2 S8 Rb1B 87.37(16) 3_667 4_566 ?
Rb2 S8 Rb1B 170.96(19) . 4_566 ?
Rb3B S8 Rb1B 91.6(2) . 4_566 ?
Rb1A S8 Rb1B 5.9(2) 4_566 4_566 ?
Rb3A S8 Rb1B 87.8(3) . 4_566 ?
S4 P1 S1 111.99(6) . . ?
S4 P1 S3 117.17(9) . . ?
S1 P1 S3 107.44(6) . . ?
S4 P1 S2 112.59(6) . . ?
S1 P1 S2 106.11(8) . . ?
S3 P1 S2 100.44(6) . . ?
S4 P1 Pr1 170.87(7) . . ?
S1 P1 Pr1 61.57(4) . . ?
S3 P1 Pr1 71.79(5) . . ?
S2 P1 Pr1 65.46(4) . . ?
S4 P1 Rb1B 71.5(3) . . ?
S1 P1 Rb1B 72.58(15) . . ?
S3 P1 Rb1B 169.5(3) . . ?
S2 P1 Rb1B 69.9(3) . . ?
Pr1 P1 Rb1B 99.8(3) . . ?
S4 P1 Rb2 56.53(5) . 1_454 ?
S1 P1 Rb2 122.58(6) . 1_454 ?
S3 P1 Rb2 61.28(5) . 1_454 ?
S2 P1 Rb2 130.90(5) . 1_454 ?
Pr1 P1 Rb2 131.93(3) . 1_454 ?
Rb1B P1 Rb2 128.0(3) . 1_454 ?
S4 P1 Rb1A 78.44(7) . . ?
S1 P1 Rb1A 70.45(5) . . ?
S3 P1 Rb1A 162.69(7) . . ?
S2 P1 Rb1A 64.85(5) . . ?
Pr1 P1 Rb1A 92.94(5) . . ?
Rb1B P1 Rb1A 7.1(3) . . ?
Rb2 P1 Rb1A 134.95(5) 1_454 . ?
S8 P2 S7 110.03(7) . . ?
S8 P2 S5 110.59(7) . . ?
S7 P2 S5 109.25(6) . . ?
S8 P2 S6 112.38(6) . . ?
S7 P2 S6 105.56(6) . . ?
S5 P2 S6 108.88(6) . . ?
S8 P2 Rb2 62.17(5) . . ?
S7 P2 Rb2 68.91(5) . . ?
S5 P2 Rb2 169.76(5) . . ?
S6 P2 Rb2 81.12(5) . . ?
S8 P2 Rb3A 64.52(17) . . ?
S7 P2 Rb3A 64.80(11) . . ?
S5 P2 Rb3A 84.7(3) . . ?
S6 P2 Rb3A 165.8(2) . . ?
Rb2 P2 Rb3A 85.5(3) . . ?
S8 P2 Rb3B 61.78(15) . . ?
S7 P2 Rb3B 64.08(13) . . ?
S5 P2 Rb3B 89.00(15) . . ?
S6 P2 Rb3B 161.85(16) . . ?
Rb2 P2 Rb3B 81.15(15) . . ?
Rb3A P2 Rb3B 4.4(2) . . ?
S8 P2 Rb2 49.12(4) . 3_667 ?
S7 P2 Rb2 138.28(6) . 3_667 ?
S5 P2 Rb2 112.09(5) . 3_667 ?
S6 P2 Rb2 65.94(4) . 3_667 ?
Rb2 P2 Rb2 69.41(2) . 3_667 ?
Rb3A P2 Rb2 113.50(16) . 3_667 ?
Rb3B P2 Rb2 110.90(14) . 3_667 ?

loop_
_geom_bond_atom_site_label_1
_geom_bond_atom_site_label_2
_geom_bond_distance
_geom_bond_site_symmetry_2
_geom_bond_publ_flag
Pr1 S5 2.8731(10) . ?
Pr1 S7 2.8896(10) 3_666 ?
Pr1 S1 2.9461(11) . ?
Pr1 S6 2.9529(10) . ?
Pr1 S2 2.9840(9) 3_566 ?
Pr1 S2 3.0873(10) . ?
Pr1 S3 3.0911(10) 3_566 ?
Pr1 S6 3.1821(10) 3_666 ?
Pr1 S3 3.3038(14) . ?
Pr1 P1 3.3100(12) . ?
Pr1 Rb2 4.3659(7) 3_666 ?
Pr1 Rb3B 4.403(9) 2_656 ?
Rb1A S8 3.348(2) 4_565 ?
Rb1A S4 3.3990(13) 4_566 ?
Rb1A S3 3.4256(15) 2_545 ?
Rb1A S2 3.4331(11) . ?
Rb1A S5 3.4691(13) 4_565 ?
Rb1A S1 3.6248(14) . ?
Rb1A S1 3.718(3) 4_566 ?
Rb1A P1 3.7584(19) . ?
Rb1A S5 3.834(2) . ?
Rb1A S4 3.887(3) . ?
Rb1A Rb2 4.4204(17) 2_646 ?
Rb1A Rb1B 4.602(17) 4_566 ?
Rb1B S3 3.339(9) 2_545 ?
Rb1B S5 3.363(10) 4_565 ?
Rb1B S2 3.431(9) . ?
Rb1B S4 3.473(17) . ?
Rb1B S1 3.517(11) . ?
Rb1B P1 3.543(12) . ?
Rb1B S4 3.559(13) 4_566 ?
Rb1B S8 3.694(14) 4_565 ?
Rb1B S2 3.795(18) 4_565 ?
Rb1B S7 3.958(13) 4_465 ?
Rb1B Rb3B 4.495(13) 4_465 ?
Rb2 S4 3.0048(16) 1_656 ?
Rb2 S8 3.0799(12) 3_667 ?
Rb2 S8 3.1036(14) . ?
Rb2 S1 3.1273(14) 3_666 ?
Rb2 S3 3.1750(14) 1_656 ?
Rb2 S7 3.3434(14) . ?
Rb2 P2 3.4831(13) . ?
Rb2 P1 3.6020(15) 1_656 ?
Rb2 S6 3.6725(11) 3_667 ?
Rb2 S6 3.7646(12) . ?
Rb2 S3 3.7673(13) 3_666 ?
Rb2 P2 3.9936(11) 3_667 ?
Rb3A S6 3.302(8) 2_646 ?
Rb3A S4 3.340(6) 4_666 ?
Rb3A S8 3.393(6) . ?
Rb3A S7 3.406(6) . ?
Rb3A S5 3.459(6) 4_566 ?
Rb3A S7 3.522(13) 4_566 ?
Rb3A S2 3.715(11) 4_666 ?
Rb3A P2 3.731(6) . ?
Rb3A Rb3B 4.677(13) 4_565 ?
Rb3B S7 3.313(9) 4_566 ?
Rb3B S8 3.344(9) . ?
Rb3B S4 3.418(9) 4_666 ?
Rb3B S7 3.428(9) . ?
Rb3B S5 3.433(9) 4_566 ?
Rb3B S6 3.434(10) 2_646 ?
Rb3B S2 3.559(8) 4_666 ?
Rb3B P2 3.787(9) . ?
Rb3B S4 3.800(10) 1_656 ?
S1 P1 2.0302(16) . ?
S2 P1 2.0567(15) . ?
S3 P1 2.0484(15) . ?
S4 P1 1.9985(16) . ?
S5 P2 2.0391(17) . ?
S6 P2 2.0638(13) . ?
S7 P2 2.0391(14) . ?
S8 P2 2.0069(14) . ?
